data_7234283
loop_
_publ_author_name
'Wei Huang'
'Hejian Zhang'
'Ji Ma'
'Moyun Chen'
'Haoyun Zhu'
'Weizhi Wang'

_publ_section_title
;
 Ladder-type conjugated oligomers prepared by the Scholl oxidative
 cyclodehydrogenation reaction: synthesis, characterization and
 application in field effect transistors
;
_journal_name_full 'Journal of Materials Chemistry C'
_journal_page_first 6200
_journal_page_last 6208
_journal_paper_doi 10.1039/C5TC00354G
_journal_volume 3
_journal_year 2015
_chemical_formula_sum 'C26 H34 B2 O4'
_chemical_formula_weight 432.15
_space_group_IT_number 14
_space_group_name_Hall '-P 2ybc'
_space_group_name_H-M_alt 'P 1 21/c 1'
_symmetry_cell_setting monoclinic
_symmetry_space_group_name_H-M 'P 1 21/c 1'
_atom_sites_solution_hydrogens geom
_atom_sites_solution_primary direct
_atom_sites_solution_secondary difmap
_cell_angle_alpha 90.00
_cell_angle_beta 90.019(10)
_cell_angle_gamma 90.00
_cell_formula_units_Z 4
_cell_length_a 15.526(5)
_cell_length_b 6.539(5)
_cell_length_c 25.120(5)
_cell_measurement_reflns_used 2360
_cell_measurement_temperature 296(2)
_cell_measurement_theta_max 21.69
_cell_measurement_theta_min 3.08
_cell_volume 2550(2)
_computing_cell_refinement 'Bruker SAINT'
_computing_data_collection 'Bruker APEX2'
_computing_data_reduction 'Bruker SAINT'
_computing_molecular_graphics 'Bruker SHELXTL'
_computing_publication_material 'Bruker SHELXTL'
_computing_structure_refinement 'SHELXL-97 (Sheldrick, 1997)'
_computing_structure_solution 'SHELXS-97 (Sheldrick, 1990)'
_diffrn_ambient_temperature 296(2)
_diffrn_measured_fraction_theta_full 0.971
_diffrn_measured_fraction_theta_max 0.971
_diffrn_measurement_device_type 'Bruker APEX-II CCD'
_diffrn_measurement_method '\f and \w scans'
_diffrn_radiation_monochromator graphite
_diffrn_radiation_source 'fine-focus sealed tube'
_diffrn_radiation_type MoK\a
_diffrn_radiation_wavelength 0.71073
_diffrn_reflns_av_R_equivalents 0.0567
_diffrn_reflns_av_sigmaI/netI 0.0806
_diffrn_reflns_limit_h_max 18
_diffrn_reflns_limit_h_min -18
_diffrn_reflns_limit_k_max 7
_diffrn_reflns_limit_k_min -7
_diffrn_reflns_limit_l_max 23
_diffrn_reflns_limit_l_min -29
_diffrn_reflns_number 11668
_diffrn_reflns_theta_full 25.00
_diffrn_reflns_theta_max 25.00
_diffrn_reflns_theta_min 1.31
_exptl_absorpt_coefficient_mu 0.073
_exptl_absorpt_correction_T_max 0.9913
_exptl_absorpt_correction_T_min 0.9835
_exptl_absorpt_correction_type multi-scan
_exptl_absorpt_process_details SADABS
_exptl_crystal_colour colorless
_exptl_crystal_density_diffrn 1.126
_exptl_crystal_density_method 'not measured'
_exptl_crystal_description block
_exptl_crystal_F_000 928
_exptl_crystal_size_max 0.23
_exptl_crystal_size_mid 0.15
_exptl_crystal_size_min 0.12
_refine_diff_density_max 0.405
_refine_diff_density_min -0.308
_refine_diff_density_rms 0.054
_refine_ls_extinction_coef 0.0091(13)
_refine_ls_extinction_expression Fc^*^=kFc[1+0.001xFc^2^\l^3^/sin(2\q)]^-1/4^
_refine_ls_extinction_method SHELXL
_refine_ls_goodness_of_fit_ref 1.037
_refine_ls_hydrogen_treatment constr
_refine_ls_matrix_type full
_refine_ls_number_parameters 290
_refine_ls_number_reflns 4347
_refine_ls_number_restraints 0
_refine_ls_restrained_S_all 1.037
_refine_ls_R_factor_all 0.1632
_refine_ls_R_factor_gt 0.1206
_refine_ls_shift/su_max 0.000
_refine_ls_shift/su_mean 0.000
_refine_ls_structure_factor_coef Fsqd
_refine_ls_weighting_details 'calc w=1/[\s^2^(Fo^2^)+(0.0040P)^2^+7.7000P] where P=(Fo^2^+2Fc^2^)/3'
_refine_ls_weighting_scheme calc
_refine_ls_wR_factor_gt 0.2428
_refine_ls_wR_factor_ref 0.2586
_reflns_number_gt 2695
_reflns_number_total 4347
_reflns_threshold_expression >2sigma(I)
_cod_data_source_file J-mater-Chem-C-2015-3-6200.cif
_cod_data_source_block b
_cod_depositor_comments
;
The following automatic conversions were performed:

data item '_exptl_absorpt_correction_type' value 'Multi-scan' was
changed to 'multi-scan' in accordance with the built-in table derived
from the CIF Core dictionary named 'cif_core.dic' version 2.4.5 last
updated on 2014-11-21.

data item '_symmetry_cell_setting' value 'Monoclinic' was changed to
'monoclinic' in accordance with the built-in table derived from the
CIF Core dictionary named 'cif_core.dic' version 2.4.5 last updated
on 2014-11-21.

Automatic conversion script
Id: cif_fix_values 6909 2019-04-08 15:41:33Z antanas 
;
_cod_original_sg_symbol_H-M 'P2(1)/c  '
_cod_database_code 7234283

loop_
_symmetry_equiv_pos_as_xyz
'x, y, z'
'-x, y+1/2, -z+1/2'
'-x, -y, -z'
'x, -y-1/2, z-1/2'

loop_
_atom_site_label
_atom_site_type_symbol
_atom_site_fract_x
_atom_site_fract_y
_atom_site_fract_z
_atom_site_U_iso_or_equiv
_atom_site_adp_type
_atom_site_occupancy
_atom_site_symmetry_multiplicity
_atom_site_calc_flag
_atom_site_refinement_flags
_atom_site_disorder_assembly
_atom_site_disorder_group
B1 B 0.3184(4) 0.3063(10) 0.3590(2) 0.0552(15) Uani 1 1 d . . .
B2 B 0.1823(3) 0.4520(9) 0.4343(2) 0.0501(14) Uani 1 1 d . . .
C1 C 0.2460(3) 0.5029(8) 0.28287(18) 0.0484(12) Uani 1 1 d . . .
C2 C 0.2410(3) 0.7037(8) 0.26617(18) 0.0555(13) Uani 1 1 d . . .
H2A H 0.2339 0.8074 0.2911 0.067 Uiso 1 1 calc R . .
C3 C 0.2464(4) 0.7524(10) 0.2126(2) 0.0715(17) Uani 1 1 d . . .
H3A H 0.2426 0.8882 0.2018 0.086 Uiso 1 1 calc R . .
C4 C 0.2572(4) 0.6029(10) 0.1759(2) 0.0685(16) Uani 1 1 d . . .
H4A H 0.2601 0.6357 0.1399 0.082 Uiso 1 1 calc R . .
C5 C 0.2637(4) 0.4050(11) 0.1917(2) 0.0775(18) Uani 1 1 d . . .
H5A H 0.2716 0.3027 0.1665 0.093 Uiso 1 1 calc R . .
C6 C 0.2586(4) 0.3549(9) 0.2446(2) 0.0673(16) Uani 1 1 d . . .
H6A H 0.2638 0.2188 0.2548 0.081 Uiso 1 1 calc R . .
C7 C 0.2418(3) 0.4469(7) 0.34107(17) 0.0434(11) Uani 1 1 d . . .
C8 C 0.1813(3) 0.5177(7) 0.37499(18) 0.0468(11) Uani 1 1 d . . .
C9 C 0.1107(3) 0.6581(8) 0.35782(17) 0.0492(12) Uani 1 1 d . . .
C10 C 0.1050(4) 0.8543(9) 0.3768(2) 0.0660(15) Uani 1 1 d . . .
H10A H 0.1453 0.8976 0.4017 0.079 Uiso 1 1 calc R . .
C11 C 0.0423(4) 0.9910(11) 0.3606(3) 0.0814(19) Uani 1 1 d . . .
H11A H 0.0410 1.1241 0.3736 0.098 Uiso 1 1 calc R . .
C12 C -0.0189(4) 0.9225(13) 0.3243(3) 0.091(2) Uani 1 1 d . . .
H12A H -0.0616 1.0114 0.3124 0.109 Uiso 1 1 calc R . .
C13 C -0.0169(4) 0.7239(13) 0.3057(3) 0.086(2) Uani 1 1 d . . .
H13A H -0.0594 0.6784 0.2825 0.103 Uiso 1 1 calc R . .
C14 C 0.0483(3) 0.5916(10) 0.3215(2) 0.0679(16) Uani 1 1 d . . .
H14A H 0.0504 0.4593 0.3081 0.082 Uiso 1 1 calc R . .
C15 C 0.4586(4) 0.2344(10) 0.3757(4) 0.096(2) Uani 1 1 d . . .
C16 C 0.5136(6) 0.3083(16) 0.3304(6) 0.212(8) Uani 1 1 d . . .
H16A H 0.4801 0.3093 0.2982 0.318 Uiso 1 1 calc R . .
H16B H 0.5620 0.2185 0.3261 0.318 Uiso 1 1 calc R . .
H16C H 0.5336 0.4441 0.3379 0.318 Uiso 1 1 calc R . .
C17 C 0.5073(7) 0.2295(16) 0.4302(6) 0.221(8) Uani 1 1 d . . .
H17A H 0.5362 0.3575 0.4357 0.332 Uiso 1 1 calc R . .
H17B H 0.5487 0.1206 0.4300 0.332 Uiso 1 1 calc R . .
H17C H 0.4666 0.2074 0.4585 0.332 Uiso 1 1 calc R . .
C18 C 0.4102(4) 0.0336(10) 0.3652(3) 0.0750(17) Uani 1 1 d . . .
C19 C 0.4522(6) -0.1016(15) 0.3238(4) 0.139(4) Uani 1 1 d . . .
H19A H 0.4188 -0.2241 0.3194 0.208 Uiso 1 1 calc R . .
H19B H 0.5094 -0.1366 0.3351 0.208 Uiso 1 1 calc R . .
H19C H 0.4550 -0.0298 0.2905 0.208 Uiso 1 1 calc R . .
C20 C 0.3874(6) -0.0898(12) 0.4151(3) 0.121(3) Uani 1 1 d . . .
H20A H 0.3607 -0.0016 0.4408 0.181 Uiso 1 1 calc R . .
H20B H 0.4390 -0.1474 0.4300 0.181 Uiso 1 1 calc R . .
H20C H 0.3484 -0.1978 0.4057 0.181 Uiso 1 1 calc R . .
C21 C 0.2184(7) 0.2945(14) 0.5107(3) 0.127(3) Uani 1 1 d . . .
C22 C 0.2929(6) 0.4773(17) 0.5337(3) 0.148(4) Uani 1 1 d . . .
H22A H 0.2903 0.4848 0.5718 0.222 Uiso 1 1 calc R . .
H22B H 0.2792 0.6086 0.5188 0.222 Uiso 1 1 calc R . .
H22C H 0.3500 0.4382 0.5230 0.222 Uiso 1 1 calc R . .
C23 C 0.2417(6) 0.0917(12) 0.5315(3) 0.105(3) Uani 1 1 d . . .
H23A H 0.2020 -0.0084 0.5180 0.157 Uiso 1 1 calc R . .
H23B H 0.2392 0.0935 0.5696 0.157 Uiso 1 1 calc R . .
H23C H 0.2990 0.0576 0.5202 0.157 Uiso 1 1 calc R . .
C24 C 0.1474(7) 0.4062(17) 0.5209(2) 0.143(5) Uani 1 1 d . . .
C25 C 0.1261(5) 0.5274(12) 0.5687(2) 0.104(3) Uani 1 1 d . . .
H25A H 0.1670 0.6363 0.5726 0.156 Uiso 1 1 calc R . .
H25B H 0.1280 0.4410 0.5995 0.156 Uiso 1 1 calc R . .
H25C H 0.0693 0.5838 0.5650 0.156 Uiso 1 1 calc R . .
C26 C 0.0727(5) 0.2099(14) 0.5147(3) 0.123(3) Uani 1 1 d . . .
H26A H 0.0864 0.1289 0.4840 0.185 Uiso 1 1 calc R . .
H26B H 0.0161 0.2669 0.5107 0.185 Uiso 1 1 calc R . .
H26C H 0.0745 0.1254 0.5459 0.185 Uiso 1 1 calc R . .
O1 O 0.3285(3) 0.1081(6) 0.34467(17) 0.0760(12) Uani 1 1 d . . .
O2 O 0.3897(2) 0.3817(6) 0.3826(2) 0.0871(14) Uani 1 1 d . . .
O3 O 0.2284(3) 0.2922(7) 0.45243(14) 0.0979(17) Uani 1 1 d . . .
O4 O 0.1359(4) 0.5368(8) 0.47337(16) 0.120(2) Uani 1 1 d . . .

loop_
_atom_site_aniso_label
_atom_site_aniso_U_11
_atom_site_aniso_U_22
_atom_site_aniso_U_33
_atom_site_aniso_U_23
_atom_site_aniso_U_13
_atom_site_aniso_U_12
B1 0.056(3) 0.057(4) 0.053(3) 0.001(3) -0.009(3) -0.001(3)
B2 0.041(3) 0.060(4) 0.048(3) 0.011(3) -0.011(2) 0.002(3)
C1 0.042(2) 0.062(3) 0.042(3) 0.000(2) -0.006(2) -0.001(2)
C2 0.075(4) 0.054(3) 0.037(3) 0.002(2) 0.001(2) -0.006(3)
C3 0.098(4) 0.071(4) 0.046(3) 0.007(3) 0.003(3) -0.024(3)
C4 0.083(4) 0.086(5) 0.037(3) 0.001(3) -0.001(3) -0.014(3)
C5 0.108(5) 0.085(5) 0.039(3) -0.014(3) -0.010(3) -0.006(4)
C6 0.087(4) 0.064(4) 0.051(3) -0.006(3) -0.007(3) 0.000(3)
C7 0.045(2) 0.050(3) 0.036(2) 0.000(2) -0.0044(19) -0.005(2)
C8 0.049(3) 0.048(3) 0.044(3) 0.004(2) -0.004(2) -0.001(2)
C9 0.046(3) 0.068(3) 0.033(2) 0.007(2) -0.002(2) 0.003(2)
C10 0.074(4) 0.071(4) 0.053(3) 0.001(3) 0.005(3) 0.013(3)
C11 0.086(4) 0.085(5) 0.073(4) 0.013(4) 0.010(4) 0.025(4)
C12 0.075(4) 0.106(6) 0.091(5) 0.033(5) 0.013(4) 0.041(4)
C13 0.053(3) 0.124(6) 0.081(4) 0.028(4) -0.016(3) 0.006(4)
C14 0.062(3) 0.084(4) 0.058(3) 0.007(3) -0.009(3) -0.001(3)
C15 0.054(3) 0.065(4) 0.170(7) 0.025(5) -0.023(4) 0.006(3)
C16 0.094(6) 0.148(9) 0.39(2) 0.132(11) 0.123(10) 0.043(6)
C17 0.188(10) 0.112(8) 0.363(19) -0.053(10) -0.208(12) 0.020(7)
C18 0.063(4) 0.067(4) 0.095(4) 0.003(3) -0.014(3) 0.018(3)
C19 0.127(7) 0.133(8) 0.156(8) -0.039(7) 0.004(6) 0.066(6)
C20 0.136(7) 0.086(5) 0.140(7) 0.053(5) -0.013(6) 0.004(5)
C21 0.206(10) 0.128(7) 0.046(4) 0.028(4) -0.011(5) 0.058(7)
C22 0.115(6) 0.240(12) 0.090(5) 0.018(7) -0.052(5) -0.077(7)
C23 0.151(7) 0.102(6) 0.060(4) 0.034(4) 0.000(4) 0.023(5)
C24 0.198(10) 0.194(10) 0.037(3) 0.045(5) 0.026(4) 0.128(9)
C25 0.147(7) 0.118(6) 0.047(4) -0.001(4) 0.009(4) 0.017(5)
C26 0.104(6) 0.147(8) 0.119(6) 0.030(6) 0.020(5) -0.065(6)
O1 0.071(3) 0.066(3) 0.091(3) -0.013(2) -0.024(2) 0.015(2)
O2 0.058(2) 0.064(3) 0.139(4) -0.011(3) -0.038(2) 0.007(2)
O3 0.161(5) 0.092(3) 0.041(2) 0.014(2) 0.005(2) 0.051(3)
O4 0.186(5) 0.125(4) 0.049(2) 0.032(3) 0.032(3) 0.089(4)

loop_
_atom_type_symbol
_atom_type_description
_atom_type_scat_dispersion_real
_atom_type_scat_dispersion_imag
_atom_type_scat_source
C C 0.0033 0.0016 'International Tables Vol C Tables 4.2.6.8 and 6.1.1.4'
H H 0.0000 0.0000 'International Tables Vol C Tables 4.2.6.8 and 6.1.1.4'
B B 0.0013 0.0007 'International Tables Vol C Tables 4.2.6.8 and 6.1.1.4'
O O 0.0106 0.0060 'International Tables Vol C Tables 4.2.6.8 and 6.1.1.4'

loop_
_geom_angle_atom_site_label_1
_geom_angle_atom_site_label_2
_geom_angle_atom_site_label_3
_geom_angle
_geom_angle_site_symmetry_1
_geom_angle_site_symmetry_3
O2 B1 O1 111.8(5) . .
O2 B1 C7 122.3(5) . .
O1 B1 C7 124.9(5) . .
O4 B2 O3 111.2(5) . .
O4 B2 C8 125.7(5) . .
O3 B2 C8 123.0(5) . .
C6 C1 C2 117.6(5) . .
C6 C1 C7 120.8(5) . .
C2 C1 C7 121.5(4) . .
C1 C2 C3 120.7(5) . .
C1 C2 H2A 119.7 . .
C3 C2 H2A 119.7 . .
C4 C3 C2 120.2(6) . .
C4 C3 H3A 119.9 . .
C2 C3 H3A 119.9 . .
C3 C4 C5 119.8(5) . .
C3 C4 H4A 120.1 . .
C5 C4 H4A 120.1 . .
C4 C5 C6 120.5(6) . .
C4 C5 H5A 119.8 . .
C6 C5 H5A 119.8 . .
C5 C6 C1 121.1(6) . .
C5 C6 H6A 119.4 . .
C1 C6 H6A 119.4 . .
C8 C7 C1 124.0(4) . .
C8 C7 B1 123.2(4) . .
C1 C7 B1 112.8(4) . .
C7 C8 C9 122.6(4) . .
C7 C8 B2 120.3(4) . .
C9 C8 B2 117.1(4) . .
C10 C9 C14 118.1(5) . .
C10 C9 C8 121.5(4) . .
C14 C9 C8 120.4(5) . .
C9 C10 C11 123.3(6) . .
C9 C10 H10A 118.4 . .
C11 C10 H10A 118.4 . .
C10 C11 C12 117.7(7) . .
C10 C11 H11A 121.1 . .
C12 C11 H11A 121.1 . .
C13 C12 C11 120.6(6) . .
C13 C12 H12A 119.7 . .
C11 C12 H12A 119.7 . .
C12 C13 C14 120.4(6) . .
C12 C13 H13A 119.8 . .
C14 C13 H13A 119.8 . .
C13 C14 C9 119.8(6) . .
C13 C14 H14A 120.1 . .
C9 C14 H14A 120.1 . .
O2 C15 C16 107.2(6) . .
O2 C15 C18 103.1(4) . .
C16 C15 C18 115.0(9) . .
O2 C15 C17 105.3(7) . .
C16 C15 C17 113.4(8) . .
C18 C15 C17 111.7(7) . .
C15 C16 H16A 109.5 . .
C15 C16 H16B 109.5 . .
H16A C16 H16B 109.5 . .
C15 C16 H16C 109.5 . .
H16A C16 H16C 109.5 . .
H16B C16 H16C 109.5 . .
C15 C17 H17A 109.5 . .
C15 C17 H17B 109.5 . .
H17A C17 H17B 109.5 . .
C15 C17 H17C 109.5 . .
H17A C17 H17C 109.5 . .
H17B C17 H17C 109.5 . .
O1 C18 C19 109.1(6) . .
O1 C18 C20 105.4(6) . .
C19 C18 C20 110.7(7) . .
O1 C18 C15 101.7(5) . .
C19 C18 C15 114.0(7) . .
C20 C18 C15 115.1(6) . .
C18 C19 H19A 109.5 . .
C18 C19 H19B 109.5 . .
H19A C19 H19B 109.5 . .
C18 C19 H19C 109.5 . .
H19A C19 H19C 109.5 . .
H19B C19 H19C 109.5 . .
C18 C20 H20A 109.5 . .
C18 C20 H20B 109.5 . .
H20A C20 H20B 109.5 . .
C18 C20 H20C 109.5 . .
H20A C20 H20C 109.5 . .
H20B C20 H20C 109.5 . .
C24 C21 C23 128.5(9) . .
C24 C21 O3 106.3(6) . .
C23 C21 O3 108.5(7) . .
C24 C21 C22 96.2(9) . .
C23 C21 C22 109.6(7) . .
O3 C21 C22 105.3(7) . .
C21 C22 H22A 109.5 . .
C21 C22 H22B 109.5 . .
H22A C22 H22B 109.5 . .
C21 C22 H22C 109.5 . .
H22A C22 H22C 109.5 . .
H22B C22 H22C 109.5 . .
C21 C23 H23A 109.5 . .
C21 C23 H23B 109.5 . .
H23A C23 H23B 109.5 . .
C21 C23 H23C 109.5 . .
H23A C23 H23C 109.5 . .
H23B C23 H23C 109.5 . .
C21 C24 C25 129.0(8) . .
C21 C24 O4 105.0(6) . .
C25 C24 O4 108.6(7) . .
C21 C24 C26 97.4(9) . .
C25 C24 C26 108.7(7) . .
O4 C24 C26 105.9(7) . .
C24 C25 H25A 109.5 . .
C24 C25 H25B 109.5 . .
H25A C25 H25B 109.5 . .
C24 C25 H25C 109.5 . .
H25A C25 H25C 109.5 . .
H25B C25 H25C 109.5 . .
C24 C26 H26A 109.5 . .
C24 C26 H26B 109.5 . .
H26A C26 H26B 109.5 . .
C24 C26 H26C 109.5 . .
H26A C26 H26C 109.5 . .
H26B C26 H26C 109.5 . .
B1 O1 C18 109.1(4) . .
B1 O2 C15 108.0(5) . .
B2 O3 C21 105.8(5) . .
B2 O4 C24 106.7(5) . .

loop_
_geom_bond_atom_site_label_1
_geom_bond_atom_site_label_2
_geom_bond_distance
_geom_bond_site_symmetry_2
B1 O2 1.350(7) .
B1 O1 1.354(7) .
B1 C7 1.569(7) .
B2 O4 1.339(7) .
B2 O3 1.345(7) .
B2 C8 1.551(7) .
C1 C6 1.379(7) .
C1 C2 1.381(7) .
C1 C7 1.509(6) .
C2 C3 1.385(7) .
C2 H2A 0.9300 .
C3 C4 1.355(8) .
C3 H3A 0.9300 .
C4 C5 1.357(9) .
C4 H4A 0.9300 .
C5 C6 1.371(7) .
C5 H5A 0.9300 .
C6 H6A 0.9300 .
C7 C8 1.350(6) .
C8 C9 1.493(6) .
C9 C10 1.371(7) .
C9 C14 1.399(7) .
C10 C11 1.382(8) .
C10 H10A 0.9300 .
C11 C12 1.390(10) .
C11 H11A 0.9300 .
C12 C13 1.381(10) .
C12 H12A 0.9300 .
C13 C14 1.389(8) .
C13 H13A 0.9300 .
C14 H14A 0.9300 .
C15 O2 1.450(7) .
C15 C16 1.503(12) .
C15 C18 1.536(9) .
C15 C17 1.564(13) .
C16 H16A 0.9600 .
C16 H16B 0.9600 .
C16 H16C 0.9600 .
C17 H17A 0.9600 .
C17 H17B 0.9600 .
C17 H17C 0.9600 .
C18 O1 1.454(6) .
C18 C19 1.514(10) .
C18 C20 1.531(9) .
C19 H19A 0.9600 .
C19 H19B 0.9600 .
C19 H19C 0.9600 .
C20 H20A 0.9600 .
C20 H20B 0.9600 .
C20 H20C 0.9600 .
C21 C24 1.347(11) .
C21 C23 1.470(10) .
C21 O3 1.473(8) .
C21 C22 1.761(13) .
C22 H22A 0.9600 .
C22 H22B 0.9600 .
C22 H22C 0.9600 .
C23 H23A 0.9600 .
C23 H23B 0.9600 .
C23 H23C 0.9600 .
C24 C25 1.475(10) .
C24 O4 1.479(7) .
C24 C26 1.736(14) .
C25 H25A 0.9600 .
C25 H25B 0.9600 .
C25 H25C 0.9600 .
C26 H26A 0.9600 .
C26 H26B 0.9600 .
C26 H26C 0.9600 .

loop_
_geom_torsion_atom_site_label_1
_geom_torsion_atom_site_label_2
_geom_torsion_atom_site_label_3
_geom_torsion_atom_site_label_4
_geom_torsion
_geom_torsion_site_symmetry_1
_geom_torsion_site_symmetry_2
_geom_torsion_site_symmetry_3
_geom_torsion_site_symmetry_4
C6 C1 C2 C3 1.6(8) . . . .
C7 C1 C2 C3 178.9(5) . . . .
C1 C2 C3 C4 -0.4(9) . . . .
C2 C3 C4 C5 -0.7(9) . . . .
C3 C4 C5 C6 0.6(10) . . . .
C4 C5 C6 C1 0.7(10) . . . .
C2 C1 C6 C5 -1.7(8) . . . .
C7 C1 C6 C5 -179.1(5) . . . .
C6 C1 C7 C8 -134.0(5) . . . .
C2 C1 C7 C8 48.8(7) . . . .
C6 C1 C7 B1 49.2(6) . . . .
C2 C1 C7 B1 -128.1(5) . . . .
O2 B1 C7 C8 -79.8(7) . . . .
O1 B1 C7 C8 112.6(6) . . . .
O2 B1 C7 C1 97.1(6) . . . .
O1 B1 C7 C1 -70.6(7) . . . .
C1 C7 C8 C9 1.0(7) . . . .
B1 C7 C8 C9 177.6(5) . . . .
C1 C7 C8 B2 -179.8(5) . . . .
B1 C7 C8 B2 -3.3(7) . . . .
O4 B2 C8 C7 168.0(6) . . . .
O3 B2 C8 C7 -15.3(8) . . . .
O4 B2 C8 C9 -12.8(8) . . . .
O3 B2 C8 C9 163.9(5) . . . .
C7 C8 C9 C10 -115.0(6) . . . .
B2 C8 C9 C10 65.8(6) . . . .
C7 C8 C9 C14 64.8(7) . . . .
B2 C8 C9 C14 -114.3(5) . . . .
C14 C9 C10 C11 -2.0(8) . . . .
C8 C9 C10 C11 177.9(5) . . . .
C9 C10 C11 C12 1.6(9) . . . .
C10 C11 C12 C13 0.6(10) . . . .
C11 C12 C13 C14 -2.4(10) . . . .
C12 C13 C14 C9 2.0(9) . . . .
C10 C9 C14 C13 0.1(8) . . . .
C8 C9 C14 C13 -179.7(5) . . . .
O2 C15 C18 O1 24.3(7) . . . .
C16 C15 C18 O1 -92.1(7) . . . .
C17 C15 C18 O1 136.9(7) . . . .
O2 C15 C18 C19 141.5(6) . . . .
C16 C15 C18 C19 25.1(9) . . . .
C17 C15 C18 C19 -105.9(9) . . . .
O2 C15 C18 C20 -89.1(7) . . . .
C16 C15 C18 C20 154.6(7) . . . .
C17 C15 C18 C20 23.5(9) . . . .
C23 C21 C24 C25 76.7(17) . . . .
O3 C21 C24 C25 -152.4(10) . . . .
C22 C21 C24 C25 -44.4(12) . . . .
C23 C21 C24 O4 -153.4(8) . . . .
O3 C21 C24 O4 -22.5(12) . . . .
C22 C21 C24 O4 85.5(8) . . . .
C23 C21 C24 C26 -44.7(11) . . . .
O3 C21 C24 C26 86.2(7) . . . .
C22 C21 C24 C26 -165.9(5) . . . .
O2 B1 O1 C18 6.6(7) . . . .
C7 B1 O1 C18 175.3(5) . . . .
C19 C18 O1 B1 -140.0(6) . . . .
C20 C18 O1 B1 101.0(6) . . . .
C15 C18 O1 B1 -19.4(7) . . . .
O1 B1 O2 C15 10.5(7) . . . .
C7 B1 O2 C15 -158.6(6) . . . .
C16 C15 O2 B1 100.0(8) . . . .
C18 C15 O2 B1 -21.8(7) . . . .
C17 C15 O2 B1 -139.0(7) . . . .
O4 B2 O3 C21 -8.2(8) . . . .
C8 B2 O3 C21 174.7(6) . . . .
C24 C21 O3 B2 19.9(11) . . . .
C23 C21 O3 B2 161.4(7) . . . .
C22 C21 O3 B2 -81.4(7) . . . .
O3 B2 O4 C24 -5.4(9) . . . .
C8 B2 O4 C24 171.6(7) . . . .
C21 C24 O4 B2 18.1(11) . . . .
C25 C24 O4 B2 159.1(8) . . . .
C26 C24 O4 B2 -84.3(7) . . . .
